data_4300044
loop_
_publ_author_name
'Eva M. Barranco'
'Olga Crespo'
'M. Concepci\'on Gimeno'
'Antonio Laguna'
'Peter G. Jones'
'Birte Ahrens'

_publ_section_title
;
Gold and Silver Complexes with the Ferrocenyl Phosphine FcCH2PPh2 [Fc =
(\h5-C5H5)Fe(\h5-C5H4)]
;
_journal_name_full 'Inorganic Chemistry'
_journal_page_first 680
_journal_page_last 687
_journal_paper_doi 10.1021/ic9905446
_journal_volume 39
_journal_year 2000
_chemical_formula_sum 'C41 H21 Au F15 Fe P'
_chemical_formula_weight 1082.36
_space_group_IT_number 14
_symmetry_cell_setting monoclinic
_symmetry_space_group_name_Hall '-P 2yn'
_symmetry_space_group_name_H-M 'P 1 21/n 1'
_atom_sites_solution_hydrogens geom
_atom_sites_solution_primary Patterson
_atom_sites_solution_secondary difmap
_audit_creation_method SHELXL
_cell_angle_alpha 90.00
_cell_angle_beta 91.566(7)
_cell_angle_gamma 90.00
_cell_formula_units_Z 4
_cell_length_a 13.6515(14)
_cell_length_b 17.1007(16)
_cell_length_c 16.2736(16)
_cell_measurement_reflns_used 64
_cell_measurement_temperature 173(2)
_cell_measurement_theta_max 12.5
_cell_measurement_theta_min 5
_cell_volume 3797.7(6)
_computing_cell_refinement 'Siemens XSCANS'
_computing_data_collection 'Siemens XSCANS'
_computing_data_reduction 'Siemens XSCANS'
_computing_molecular_graphics 'Siemens XP'
_computing_publication_material SHELXL-93
_computing_structure_refinement 'SHELXL-93 (Sheldrick, 1993)'
_computing_structure_solution 'SHELXS-86 (Sheldrick, 1990)'
_diffrn_ambient_temperature 173(2)
_diffrn_measurement_device 'Siemens P4'
_diffrn_measurement_method \w-scans
_diffrn_radiation_monochromator graphite
_diffrn_radiation_source 'fine-focus sealed tube'
_diffrn_radiation_type MoK\a
_diffrn_radiation_wavelength 0.71073
_diffrn_reflns_av_R_equivalents 0.0159
_diffrn_reflns_av_sigmaI/netI 0.0504
_diffrn_reflns_limit_h_max 0
_diffrn_reflns_limit_h_min -16
_diffrn_reflns_limit_k_max 20
_diffrn_reflns_limit_k_min 0
_diffrn_reflns_limit_l_max 19
_diffrn_reflns_limit_l_min -19
_diffrn_reflns_number 6694
_diffrn_reflns_theta_max 25.00
_diffrn_reflns_theta_min 3.06
_diffrn_standards_decay_% 0
_diffrn_standards_interval_count 247
_diffrn_standards_number 3
_exptl_absorpt_coefficient_mu 4.388
_exptl_absorpt_correction_T_max 0.966
_exptl_absorpt_correction_T_min 0.608
_exptl_absorpt_correction_type Psi-scans
_exptl_crystal_colour yellow
_exptl_crystal_density_diffrn 1.893
_exptl_crystal_description tablet
_exptl_crystal_F_000 2088
_exptl_crystal_size_max 0.50
_exptl_crystal_size_mid 0.40
_exptl_crystal_size_min 0.20
_refine_diff_density_max 0.368
_refine_diff_density_min -0.424
_refine_diff_density_rms 0.088
_refine_ls_extinction_method none
_refine_ls_goodness_of_fit_all 0.886
_refine_ls_goodness_of_fit_obs 0.980
_refine_ls_hydrogen_treatment riding
_refine_ls_matrix_type full
_refine_ls_number_parameters 532
_refine_ls_number_reflns 6676
_refine_ls_number_restraints 507
_refine_ls_restrained_S_all 0.856
_refine_ls_restrained_S_obs 0.937
_refine_ls_R_factor_all 0.0424
_refine_ls_R_factor_obs 0.0248
_refine_ls_shift/esd_max -0.001
_refine_ls_shift/esd_mean 0.000
_refine_ls_structure_factor_coef Fsqd
_refine_ls_weighting_details 'w=1/[\s^2^(Fo^2^)+(0.0177P)^2^] where P=(Fo^2^+2Fc^2^)/3'
_refine_ls_weighting_scheme calc
_refine_ls_wR_factor_all 0.0443
_refine_ls_wR_factor_obs 0.0420
_reflns_number_observed 5037
_reflns_number_total 6676
_reflns_observed_criterion >2sigma(I)
_cod_depositor_comments
;
The following automatic conversions were performed:

'_refine_ls_weighting_scheme' value 'calc
w=1/[\s^2^(Fo^2^)+(0.0177P)^2^] where P=(Fo^2^+2Fc^2^)/3' was changed
to 'calc'. New tag '_refine_ls_weighting_details' was created. The
value of the new tag was set to 'w=1/[\s^2^(Fo^2^)+(0.0177P)^2^]
where P=(Fo^2^+2Fc^2^)/3'.

Automatic conversion script
Id: cif_fix_values 3143 2015-03-26 13:38:13Z robertas 

The following automatic conversions were performed:

'_geom_angle_publ_flag' value 'Y' changed to 'y' according to the
built-in table from CIF Core dictionary named 'cif_core.dic' version
2.4.5 from 2014-11-21 (13 times).

Automatic conversion script
Id: cif_fix_values 6452 2018-10-05 10:23:21Z andrius 
;
_cod_database_code 4300044

loop_
_symmetry_equiv_pos_as_xyz
'x, y, z'
'-x+1/2, y+1/2, -z+1/2'
'-x, -y, -z'
'x-1/2, -y-1/2, z-1/2'

loop_
_atom_site_aniso_label
_atom_site_aniso_U_11
_atom_site_aniso_U_22
_atom_site_aniso_U_33
_atom_site_aniso_U_23
_atom_site_aniso_U_13
_atom_site_aniso_U_12
Au 0.01846(7) 0.02044(7) 0.01719(7) 0.00060(8) 0.00180(5) -0.00003(9)
Fe 0.0260(3) 0.0414(4) 0.0294(3) 0.0101(3) 0.0051(3) 0.0129(3)
P 0.0187(5) 0.0205(5) 0.0176(5) 0.0010(5) 0.0016(4) 0.0020(5)
C1 0.019(2) 0.028(2) 0.023(2) 0.0036(18) -0.0005(16) 0.0019(18)
C11 0.020(2) 0.031(2) 0.0162(19) 0.0043(17) 0.0038(16) 0.0063(18)
C12 0.033(2) 0.027(2) 0.019(2) 0.0043(18) 0.0045(18) 0.004(2)
C13 0.030(2) 0.042(3) 0.024(2) 0.002(2) -0.0031(18) 0.006(2)
C14 0.032(2) 0.042(3) 0.027(2) 0.015(2) 0.0070(19) 0.018(2)
C15 0.031(2) 0.028(3) 0.033(2) 0.0094(19) 0.0151(19) 0.007(2)
C16 0.022(2) 0.034(2) 0.023(2) 0.0077(18) 0.0058(17) 0.0006(19)
F1 0.0402(15) 0.0321(14) 0.0383(14) 0.0036(11) -0.0112(11) -0.0051(12)
F2 0.0423(16) 0.0593(19) 0.0490(17) 0.0041(14) -0.0217(13) 0.0003(14)
F3 0.0431(16) 0.066(2) 0.0480(16) 0.0272(15) -0.0015(13) 0.0203(15)
F4 0.0449(16) 0.0378(16) 0.0592(17) 0.0232(13) 0.0138(13) 0.0058(13)
F5 0.0324(14) 0.0342(15) 0.0453(15) 0.0057(12) -0.0014(11) -0.0045(12)
C21 0.027(2) 0.024(2) 0.025(2) 0.005(2) 0.0086(16) 0.002(2)
C22 0.040(3) 0.044(3) 0.031(2) 0.002(2) 0.014(2) 0.003(2)
C23 0.069(3) 0.046(3) 0.030(3) -0.003(2) 0.018(2) 0.015(3)
C24 0.060(3) 0.049(3) 0.052(3) 0.014(3) 0.038(3) 0.018(3)
C25 0.038(3) 0.039(3) 0.064(3) 0.015(2) 0.025(2) 0.001(2)
C26 0.031(2) 0.032(3) 0.038(3) 0.008(2) 0.012(2) 0.003(2)
F6 0.0618(19) 0.070(2) 0.0356(15) -0.0222(14) 0.0083(14) -0.0144(16)
F7 0.115(3) 0.105(3) 0.0365(17) -0.0174(18) 0.0300(18) 0.006(2)
F8 0.092(2) 0.101(3) 0.070(2) 0.0184(19) 0.0641(18) 0.020(2)
F9 0.0447(18) 0.083(2) 0.097(2) 0.0122(19) 0.0385(17) -0.0208(18)
F10 0.0389(15) 0.0604(19) 0.0566(17) -0.0069(15) 0.0089(13) -0.0227(14)
C31 0.019(2) 0.024(2) 0.019(2) 0.0019(17) 0.0008(16) 0.0026(18)
C32 0.022(2) 0.028(2) 0.032(2) -0.0071(18) 0.0036(18) 0.0039(18)
C33 0.024(2) 0.038(3) 0.030(2) -0.007(2) -0.0087(18) -0.001(2)
C34 0.025(2) 0.041(3) 0.033(2) 0.005(2) -0.0028(17) 0.007(2)
C35 0.030(2) 0.018(2) 0.033(2) -0.0002(18) 0.0046(19) 0.0077(18)
C36 0.0207(19) 0.023(2) 0.0222(19) -0.0032(18) -0.0007(15) -0.0020(19)
F11 0.0330(14) 0.0284(15) 0.0431(15) -0.0093(12) -0.0064(11) 0.0016(12)
F12 0.0415(15) 0.0568(19) 0.0529(16) -0.0161(13) -0.0245(13) 0.0013(14)
F13 0.0376(15) 0.0536(18) 0.0623(18) 0.0053(14) -0.0204(13) 0.0154(14)
F14 0.0457(16) 0.0258(14) 0.0553(17) -0.0019(12) 0.0016(13) 0.0118(12)
F15 0.0321(13) 0.0279(13) 0.0366(13) -0.0081(11) -0.0026(11) 0.0019(11)
C41 0.020(2) 0.034(2) 0.021(2) -0.0042(18) 0.0030(16) 0.0049(19)
C42 0.024(2) 0.033(3) 0.041(3) -0.008(2) -0.0020(19) 0.002(2)
C43 0.033(3) 0.047(3) 0.064(3) -0.029(3) 0.000(2) 0.005(2)
C44 0.038(3) 0.082(4) 0.030(3) -0.032(3) -0.003(2) -0.012(3)
C45 0.040(3) 0.078(4) 0.027(2) 0.002(2) -0.009(2) -0.011(3)
C46 0.030(2) 0.039(3) 0.026(2) 0.002(2) -0.0053(17) -0.010(2)
C51 0.0158(19) 0.018(2) 0.025(2) 0.0032(17) -0.0020(16) 0.0012(17)
C52 0.026(2) 0.026(2) 0.024(2) 0.0042(17) 0.0010(17) -0.0004(19)
C53 0.027(2) 0.036(3) 0.037(2) 0.014(2) 0.002(2) -0.004(2)
C54 0.037(3) 0.026(3) 0.058(3) 0.009(2) -0.002(2) -0.011(2)
C55 0.040(3) 0.027(3) 0.054(3) -0.011(2) 0.008(2) -0.005(2)
C56 0.028(2) 0.031(3) 0.034(2) -0.004(2) 0.0050(18) -0.007(2)
C61 0.020(2) 0.030(2) 0.028(2) 0.0118(18) 0.0012(17) 0.0088(19)
C62 0.030(2) 0.067(3) 0.031(2) -0.010(2) -0.0053(19) 0.016(2)
C63 0.045(3) 0.093(4) 0.023(2) 0.006(3) 0.008(2) 0.036(3)
C64 0.034(3) 0.077(4) 0.063(3) 0.041(3) 0.027(3) 0.025(3)
C65 0.030(2) 0.038(3) 0.059(3) 0.016(2) 0.012(2) 0.009(2)
C66 0.053(3) 0.057(4) 0.065(3) 0.017(3) 0.013(3) 0.030(3)
C67 0.066(4) 0.061(4) 0.102(5) 0.053(3) 0.028(3) 0.027(3)
C68 0.068(4) 0.135(6) 0.041(3) 0.043(3) 0.017(3) 0.064(4)
C69 0.069(4) 0.103(5) 0.053(4) -0.014(3) -0.035(3) 0.044(3)
C70 0.029(3) 0.079(4) 0.062(3) 0.017(3) -0.008(2) 0.022(3)

loop_
_atom_site_label
_atom_site_type_symbol
_atom_site_fract_x
_atom_site_fract_y
_atom_site_fract_z
_atom_site_U_iso_or_equiv
_atom_site_thermal_displace_type
_atom_site_occupancy
_atom_site_calc_flag
_atom_site_refinement_flags
_atom_site_disorder_group
Au Au 0.724321(11) 0.574072(9) 0.179620(9) 0.01868(4) Uani 1 d . .
Fe Fe 0.30250(4) 0.69046(4) 0.33153(3) 0.03219(16) Uani 1 d . .
P P 0.61343(7) 0.57076(7) 0.28753(5) 0.0189(2) Uani 1 d . .
C1 C 0.5019(2) 0.6278(2) 0.2657(2) 0.0230(9) Uani 1 d U .
H1A H 0.5212 0.6816 0.2505 0.028 Uiso 1 calc R .
H1B H 0.4670 0.6046 0.2175 0.028 Uiso 1 calc R .
C11 C 0.6328(3) 0.6420(2) 0.1056(2) 0.0226(9) Uani 1 d DU .
C12 C 0.5512(3) 0.6128(2) 0.0644(2) 0.0264(10) Uani 1 d DU .
C13 C 0.4947(3) 0.6580(3) 0.0100(2) 0.0322(10) Uani 1 d DU .
C14 C 0.5208(3) 0.7335(2) -0.0039(2) 0.0335(10) Uani 1 d DU .
C15 C 0.6005(3) 0.7653(2) 0.0364(2) 0.0302(10) Uani 1 d DU .
C16 C 0.6555(3) 0.7185(2) 0.0901(2) 0.0262(9) Uani 1 d DU .
F1 F 0.52129(17) 0.53878(14) 0.07783(14) 0.0371(6) Uani 1 d DU .
F2 F 0.41582(18) 0.62746(16) -0.02988(15) 0.0506(7) Uani 1 d DU .
F3 F 0.46798(18) 0.77770(16) -0.05715(15) 0.0524(8) Uani 1 d DU .
F4 F 0.62455(17) 0.84063(14) 0.02521(15) 0.0471(7) Uani 1 d DU .
F5 F 0.73458(16) 0.75153(13) 0.12816(14) 0.0373(6) Uani 1 d DU .
C21 C 0.8216(3) 0.5758(2) 0.0845(2) 0.0254(9) Uani 1 d DU .
C22 C 0.8002(3) 0.5398(2) 0.0109(2) 0.0380(11) Uani 1 d DU .
C23 C 0.8628(4) 0.5430(3) -0.0547(3) 0.0480(13) Uani 1 d DU .
C24 C 0.9490(3) 0.5835(3) -0.0459(3) 0.0529(14) Uani 1 d DU .
C25 C 0.9732(3) 0.6195(3) 0.0263(3) 0.0463(13) Uani 1 d DU .
C26 C 0.9100(3) 0.6145(3) 0.0907(3) 0.0335(10) Uani 1 d DU .
F6 F 0.7162(2) 0.49989(16) 0.00047(14) 0.0557(8) Uani 1 d DU .
F7 F 0.8384(2) 0.5065(2) -0.12620(16) 0.0850(11) Uani 1 d DU .
F8 F 1.0099(2) 0.58659(19) -0.11005(17) 0.0863(11) Uani 1 d DU .
F9 F 1.0586(2) 0.65780(18) 0.03377(19) 0.0743(10) Uani 1 d DU .
F10 F 0.93725(17) 0.65106(16) 0.16040(16) 0.0518(7) Uani 1 d DU .
C31 C 0.8270(3) 0.5105(2) 0.2488(2) 0.0207(8) Uani 1 d DU .
C32 C 0.8883(3) 0.5470(2) 0.3055(2) 0.0272(10) Uani 1 d DU .
C33 C 0.9621(3) 0.5075(2) 0.3479(2) 0.0307(10) Uani 1 d DU .
C34 C 0.9752(3) 0.4293(3) 0.3337(2) 0.0328(9) Uani 1 d DU .
C35 C 0.9158(3) 0.3917(2) 0.2780(2) 0.0269(9) Uani 1 d DU .
C36 C 0.8421(2) 0.4326(2) 0.2369(2) 0.0219(8) Uani 1 d DU .
F11 F 0.87992(16) 0.62406(13) 0.32029(14) 0.0350(6) Uani 1 d DU .
F12 F 1.02135(17) 0.54526(15) 0.40255(15) 0.0509(7) Uani 1 d DU .
F13 F 1.04744(18) 0.38948(15) 0.37353(16) 0.0515(7) Uani 1 d DU .
F14 F 0.93031(17) 0.31496(13) 0.26256(15) 0.0423(6) Uani 1 d DU .
F15 F 0.78822(16) 0.39307(13) 0.17946(13) 0.0322(6) Uani 1 d DU .
C41 C 0.6702(3) 0.6110(2) 0.3796(2) 0.0248(9) Uani 1 d DU .
C42 C 0.6779(3) 0.6909(2) 0.3870(2) 0.0324(10) Uani 1 d DU .
H42 H 0.6508 0.7238 0.3452 0.039 Uiso 1 calc R .
C43 C 0.7252(3) 0.7239(3) 0.4556(3) 0.0478(13) Uani 1 d DU .
H43 H 0.7293 0.7791 0.4613 0.057 Uiso 1 calc R .
C44 C 0.7661(3) 0.6755(3) 0.5151(3) 0.0501(14) Uani 1 d DU .
H44 H 0.7990 0.6975 0.5618 0.060 Uiso 1 calc R .
C45 C 0.7594(3) 0.5960(3) 0.5072(3) 0.0483(13) Uani 1 d DU .
H45 H 0.7877 0.5634 0.5488 0.058 Uiso 1 calc R .
C46 C 0.7121(3) 0.5622(3) 0.4396(2) 0.0320(10) Uani 1 d DU .
H46 H 0.7083 0.5070 0.4342 0.038 Uiso 1 calc R .
C51 C 0.5708(2) 0.4730(2) 0.3093(2) 0.0196(8) Uani 1 d DU .
C52 C 0.5261(3) 0.4564(2) 0.3828(2) 0.0256(9) Uani 1 d DU .
H52 H 0.5242 0.4949 0.4249 0.031 Uiso 1 calc R .
C53 C 0.4845(3) 0.3841(3) 0.3949(3) 0.0332(10) Uani 1 d DU .
H53 H 0.4528 0.3731 0.4448 0.040 Uiso 1 calc R .
C54 C 0.4889(3) 0.3279(3) 0.3347(3) 0.0404(11) Uani 1 d DU .
H54 H 0.4603 0.2780 0.3431 0.049 Uiso 1 calc R .
C55 C 0.5344(3) 0.3437(3) 0.2622(3) 0.0403(12) Uani 1 d DU .
H55 H 0.5379 0.3043 0.2212 0.048 Uiso 1 calc R .
C56 C 0.5749(3) 0.4162(2) 0.2485(2) 0.0311(10) Uani 1 d DU .
H56 H 0.6053 0.4271 0.1979 0.037 Uiso 1 calc R .
C61 C 0.4325(3) 0.6324(2) 0.3351(2) 0.0258(9) Uani 1 d DU .
C62 C 0.4309(3) 0.6903(3) 0.3978(2) 0.0427(12) Uani 1 d DU .
H62 H 0.4753 0.7328 0.4042 0.051 Uiso 1 calc R .
C63 C 0.3508(3) 0.6730(3) 0.4493(3) 0.0534(14) Uani 1 d DU .
H63 H 0.3325 0.7020 0.4962 0.064 Uiso 1 calc R .
C64 C 0.3045(3) 0.6070(3) 0.4190(3) 0.0575(15) Uani 1 d DU .
H64 H 0.2485 0.5829 0.4415 0.069 Uiso 1 calc R .
C65 C 0.3539(3) 0.5811(3) 0.3491(3) 0.0420(11) Uani 1 d DU .
H65 H 0.3371 0.5365 0.3169 0.050 Uiso 1 calc R .
C66 C 0.2087(4) 0.7828(3) 0.3278(3) 0.0580(14) Uani 1 d DU .
H66 H 0.1916 0.8151 0.3727 0.070 Uiso 1 calc R .
C67 C 0.2869(4) 0.7963(3) 0.2758(4) 0.0758(18) Uani 1 d DU .
H67 H 0.3316 0.8389 0.2792 0.091 Uiso 1 calc R .
C68 C 0.2872(4) 0.7363(4) 0.2186(3) 0.081(2) Uani 1 d DU .
H68 H 0.3332 0.7298 0.1763 0.097 Uiso 1 calc R .
C69 C 0.2076(4) 0.6863(4) 0.2341(3) 0.0756(18) Uani 1 d DU .
H69 H 0.1892 0.6413 0.2031 0.091 Uiso 1 calc R .
C70 C 0.1601(3) 0.7151(3) 0.3036(3) 0.0566(14) Uani 1 d DU .
H70 H 0.1052 0.6924 0.3292 0.068 Uiso 1 calc R .

loop_
_atom_type_symbol
_atom_type_description
_atom_type_scat_dispersion_real
_atom_type_scat_dispersion_imag
_atom_type_scat_source
C C 0.0033 0.0016 'International Tables Vol C Tables 4.2.6.8 and 6.1.1.4'
H H 0.0000 0.0000 'International Tables Vol C Tables 4.2.6.8 and 6.1.1.4'
F F 0.0171 0.0103 'International Tables Vol C Tables 4.2.6.8 and 6.1.1.4'
P P 0.1023 0.0942 'International Tables Vol C Tables 4.2.6.8 and 6.1.1.4'
Fe Fe 0.3463 0.8444 'International Tables Vol C Tables 4.2.6.8 and 6.1.1.4'
Au Au -2.0133 8.8022 'International Tables Vol C Tables 4.2.6.8 and 6.1.1.4'

loop_
_geom_angle_atom_site_label_1
_geom_angle_atom_site_label_2
_geom_angle_atom_site_label_3
_geom_angle
_geom_angle_site_symmetry_1
_geom_angle_site_symmetry_3
_geom_angle_publ_flag
C21 Au C11 86.91(13) . . y
C21 Au C31 88.59(13) . . y
C11 Au C31 174.80(13) . . y
C21 Au P 179.43(11) . . y
C11 Au P 93.30(9) . . y
C31 Au P 91.23(9) . . y
C68 Fe C65 121.4(2) . . ?
C68 Fe C64 157.5(3) . . ?
C65 Fe C64 40.96(16) . . ?
C68 Fe C69 41.0(2) . . ?
C65 Fe C69 107.0(2) . . ?
C64 Fe C69 121.7(3) . . ?
C68 Fe C70 68.8(2) . . ?
C65 Fe C70 123.5(2) . . ?
C64 Fe C70 107.4(2) . . ?
C69 Fe C70 40.68(18) . . ?
C68 Fe C63 161.0(3) . . ?
C65 Fe C63 68.1(2) . . ?
C64 Fe C63 39.83(19) . . ?
C69 Fe C63 156.8(2) . . ?
C70 Fe C63 121.73(19) . . ?
C68 Fe C61 106.63(18) . . ?
C65 Fe C61 40.74(14) . . ?
C64 Fe C61 68.86(16) . . ?
C69 Fe C61 123.10(19) . . ?
C70 Fe C61 159.8(2) . . ?
C63 Fe C61 68.94(16) . . ?
C68 Fe C66 67.6(2) . . ?
C65 Fe C66 160.37(19) . . ?
C64 Fe C66 124.57(18) . . ?
C69 Fe C66 67.3(2) . . ?
C70 Fe C66 39.93(18) . . ?
C63 Fe C66 109.3(2) . . ?
C61 Fe C66 158.2(2) . . ?
C68 Fe C67 40.2(2) . . ?
C65 Fe C67 157.13(19) . . ?
C64 Fe C67 160.8(2) . . ?
C69 Fe C67 68.0(3) . . ?
C70 Fe C67 68.1(2) . . ?
C63 Fe C67 125.3(3) . . ?
C61 Fe C67 121.87(19) . . ?
C66 Fe C67 40.26(17) . . ?
C68 Fe C62 123.6(2) . . ?
C65 Fe C62 68.38(19) . . ?
C64 Fe C62 68.3(2) . . ?
C69 Fe C62 160.2(2) . . ?
C70 Fe C62 157.86(19) . . ?
C63 Fe C62 41.11(16) . . ?
C61 Fe C62 40.94(15) . . ?
C66 Fe C62 123.4(2) . . ?
C67 Fe C62 108.4(2) . . ?
C41 P C51 108.86(17) . . y
C41 P C1 107.05(17) . . y
C51 P C1 105.07(17) . . y
C41 P Au 109.89(12) . . y
C51 P Au 112.69(12) . . y
C1 P Au 112.99(11) . . y
C61 C1 P 114.9(3) . . y
C16 C11 C12 116.0(4) . . ?
C16 C11 Au 120.5(3) . . ?
C12 C11 Au 123.3(3) . . ?
F1 C12 C11 120.2(4) . . ?
F1 C12 C13 117.4(4) . . ?
C11 C12 C13 122.4(4) . . ?
F2 C13 C14 119.8(4) . . ?
F2 C13 C12 120.8(4) . . ?
C14 C13 C12 119.3(4) . . ?
F3 C14 C13 120.2(4) . . ?
F3 C14 C15 119.4(4) . . ?
C13 C14 C15 120.4(4) . . ?
F4 C15 C14 120.7(4) . . ?
F4 C15 C16 120.6(4) . . ?
C14 C15 C16 118.8(4) . . ?
F5 C16 C11 119.7(3) . . ?
F5 C16 C15 117.2(4) . . ?
C11 C16 C15 123.1(4) . . ?
C22 C21 C26 116.4(3) . . ?
C22 C21 Au 121.4(3) . . ?
C26 C21 Au 122.1(3) . . ?
F6 C22 C21 120.0(3) . . ?
F6 C22 C23 117.8(4) . . ?
C21 C22 C23 122.2(4) . . ?
F7 C23 C24 120.9(4) . . ?
F7 C23 C22 120.0(5) . . ?
C24 C23 C22 119.0(4) . . ?
F8 C24 C25 120.6(5) . . ?
F8 C24 C23 118.9(4) . . ?
C25 C24 C23 120.5(4) . . ?
F9 C25 C24 119.4(4) . . ?
F9 C25 C26 121.4(5) . . ?
C24 C25 C26 119.2(4) . . ?
F10 C26 C25 116.8(4) . . ?
F10 C26 C21 120.5(3) . . ?
C25 C26 C21 122.6(4) . . ?
C36 C31 C32 116.5(3) . . ?
C36 C31 Au 122.5(3) . . ?
C32 C31 Au 120.9(3) . . ?
F11 C32 C31 120.7(4) . . ?
F11 C32 C33 117.0(4) . . ?
C31 C32 C33 122.3(4) . . ?
F12 C33 C34 120.0(4) . . ?
F12 C33 C32 120.7(4) . . ?
C34 C33 C32 119.3(4) . . ?
F13 C34 C35 119.7(4) . . ?
F13 C34 C33 120.6(4) . . ?
C35 C34 C33 119.7(4) . . ?
F14 C35 C34 119.7(4) . . ?
F14 C35 C36 120.7(4) . . ?
C34 C35 C36 119.7(4) . . ?
F15 C36 C31 120.3(3) . . ?
F15 C36 C35 117.1(3) . . ?
C31 C36 C35 122.5(3) . . ?
C42 C41 C46 120.2(4) . . ?
C42 C41 P 118.8(3) . . ?
C46 C41 P 120.8(3) . . ?
C41 C42 C43 120.4(4) . . ?
C44 C43 C42 119.2(4) . . ?
C45 C44 C43 120.4(4) . . ?
C44 C45 C46 121.1(4) . . ?
C45 C46 C41 118.7(4) . . ?
C52 C51 C56 119.9(4) . . ?
C52 C51 P 120.6(3) . . ?
C56 C51 P 119.2(3) . . ?
C53 C52 C51 120.0(4) . . ?
C54 C53 C52 120.0(4) . . ?
C55 C54 C53 120.2(4) . . ?
C54 C55 C56 120.6(4) . . ?
C55 C56 C51 119.3(4) . . ?
C65 C61 C62 106.9(4) . . ?
C65 C61 C1 126.1(4) . . ?
C62 C61 C1 126.9(4) . . ?
C65 C61 Fe 69.0(2) . . ?
C62 C61 Fe 69.6(2) . . ?
C1 C61 Fe 125.1(3) . . ?
C61 C62 C63 107.7(4) . . ?
C61 C62 Fe 69.5(2) . . ?
C63 C62 Fe 69.4(2) . . ?
C64 C63 C62 108.2(4) . . ?
C64 C63 Fe 69.5(3) . . ?
C62 C63 Fe 69.5(2) . . ?
C63 C64 C65 108.7(4) . . ?
C63 C64 Fe 70.7(3) . . ?
C65 C64 Fe 69.5(2) . . ?
C61 C65 C64 108.5(4) . . ?
C61 C65 Fe 70.3(2) . . ?
C64 C65 Fe 69.5(3) . . ?
C70 C66 C67 109.5(5) . . ?
C70 C66 Fe 69.8(3) . . ?
C67 C66 Fe 69.9(3) . . ?
C68 C67 C66 107.4(6) . . ?
C68 C67 Fe 68.7(3) . . ?
C66 C67 Fe 69.9(3) . . ?
C67 C68 C69 108.2(5) . . ?
C67 C68 Fe 71.1(3) . . ?
C69 C68 Fe 70.2(3) . . ?
C70 C69 C68 107.8(5) . . ?
C70 C69 Fe 69.9(3) . . ?
C68 C69 Fe 68.8(3) . . ?
C66 C70 C69 107.0(5) . . ?
C66 C70 Fe 70.2(3) . . ?
C69 C70 Fe 69.4(3) . . ?

loop_
_geom_bond_atom_site_label_1
_geom_bond_atom_site_label_2
_geom_bond_distance
_geom_bond_site_symmetry_2
_geom_bond_publ_flag
Au C21 2.0672(33) . y
Au C11 2.0675(36) . y
Au C31 2.0802(36) . y
Au P 2.3503(9) . y
Fe C68 2.0026(47) . ?
Fe C65 2.0153(44) . ?
Fe C64 2.0157(45) . ?
Fe C69 2.0212(49) . ?
Fe C70 2.0280(44) . ?
Fe C63 2.0311(43) . ?
Fe C61 2.0327(37) . ?
Fe C66 2.0330(46) . ?
Fe C67 2.0332(49) . ?
Fe C62 2.0333(41) . ?
P C41 1.8041(39) . y
P C51 1.8087(38) . y
P C1 1.8347(36) . y
C1 C61 1.4963(46) . y
C11 C16 1.3695(50) . ?
C11 C12 1.3789(50) . ?
C12 F1 1.3504(43) . ?
C12 C13 1.3915(51) . ?
C13 F2 1.3475(44) . ?
C13 C14 1.3596(54) . ?
C14 F3 1.3443(43) . ?
C14 C15 1.3683(54) . ?
C15 F4 1.3431(43) . ?
C15 C16 1.3897(50) . ?
C16 F5 1.3541(41) . ?
C21 C22 1.3719(51) . ?
C21 C26 1.3781(50) . ?
C22 F6 1.3407(46) . ?
C22 C23 1.3867(51) . ?
C23 F7 1.3540(49) . ?
C23 C24 1.3700(60) . ?
C24 F8 1.3521(44) . ?
C24 C25 1.3589(59) . ?
C25 F9 1.3402(49) . ?
C25 C26 1.3780(52) . ?
C26 F10 1.3390(45) . ?
C31 C36 1.3618(48) . ?
C31 C32 1.3787(48) . ?
C32 F11 1.3455(42) . ?
C32 C33 1.3820(51) . ?
C33 F12 1.3494(41) . ?
C33 C34 1.3689(53) . ?
C34 F13 1.3499(42) . ?
C34 C35 1.3618(50) . ?
C35 F14 1.3519(40) . ?
C35 C36 1.3821(48) . ?
C36 F15 1.3550(38) . ?
C41 C42 1.3759(51) . ?
C41 C46 1.3944(49) . ?
C42 C43 1.3936(53) . ?
C43 C44 1.3805(59) . ?
C44 C45 1.3683(60) . ?
C45 C46 1.3870(52) . ?
C51 C52 1.3879(46) . ?
C51 C56 1.3891(48) . ?
C52 C53 1.3761(51) . ?
C53 C54 1.3754(54) . ?
C54 C55 1.3748(52) . ?
C55 C56 1.3773(52) . ?
C61 C65 1.4091(52) . ?
C61 C62 1.4219(53) . ?
C62 C63 1.4271(55) . ?
C63 C64 1.3785(67) . ?
C64 C65 1.4104(55) . ?
C66 C70 1.3866(65) . ?
C66 C67 1.3993(60) . ?
C67 C68 1.3864(72) . ?
C68 C69 1.4107(78) . ?
C69 C70 1.4075(63) . ?
